data_7007044
loop_
_publ_author_name
'Cetin, Anil'
'Ziegler, Christopher J.'

_publ_section_title
;
 Coordinative flexibility in hydrotris(methimazolyl)borate divalent
 metal compounds.
;
_journal_issue 8
_journal_name_full 'Dalton transactions (Cambridge, England : 2003)'
_journal_page_first 1006
_journal_page_last 1008
_journal_paper_doi 10.1039/b516558j
_journal_year 2006
_chemical_formula_sum 'C12 H26 B Ca0.5 N6 O5 S3'
_chemical_formula_weight 461.42
_chemical_name_common 'Calcium bishydrotris(methimazolyl)borate hexawater'
_chemical_name_systematic
;
?
;
_space_group_IT_number 2
_symmetry_cell_setting triclinic
_symmetry_space_group_name_Hall '-P 1'
_symmetry_space_group_name_H-M 'P -1'
_atom_sites_solution_hydrogens geom
_atom_sites_solution_primary direct
_atom_sites_solution_secondary difmap
_audit_creation_method SHELXL-97
_cell_angle_alpha 91.5160(10)
_cell_angle_beta 93.0220(10)
_cell_angle_gamma 90.5400(10)
_cell_formula_units_Z 2
_cell_length_a 8.8138(6)
_cell_length_b 9.4094(7)
_cell_length_c 13.1360(9)
_cell_measurement_reflns_used 7971
_cell_measurement_temperature 100(2)
_cell_measurement_theta_max 28.27
_cell_measurement_theta_min 2.31
_cell_volume 1087.44(13)
_computing_cell_refinement 'Bruker SMART'
_computing_data_collection 'Bruker SMART'
_computing_data_reduction 'Bruker SAINT'
_computing_molecular_graphics 'Bruker SHELXTL'
_computing_publication_material 'Bruker SHELXTL'
_computing_structure_refinement 'SHELXL-97 (Sheldrick, 1997)'
_computing_structure_solution 'SHELXS-97 (Sheldrick, 1990)'
_diffrn_ambient_temperature 100(2)
_diffrn_measured_fraction_theta_full 0.890
_diffrn_measured_fraction_theta_max 0.890
_diffrn_measurement_device_type 'CCD area detector'
_diffrn_measurement_method 'phi and omega scans'
_diffrn_radiation_monochromator graphite
_diffrn_radiation_source 'fine-focus sealed tube'
_diffrn_radiation_type MoK\a
_diffrn_radiation_wavelength 0.71073
_diffrn_reflns_av_R_equivalents 0.0314
_diffrn_reflns_av_sigmaI/netI 0.0478
_diffrn_reflns_limit_h_max 11
_diffrn_reflns_limit_h_min -11
_diffrn_reflns_limit_k_max 12
_diffrn_reflns_limit_k_min -12
_diffrn_reflns_limit_l_max 17
_diffrn_reflns_limit_l_min -17
_diffrn_reflns_number 8988
_diffrn_reflns_theta_full 28.28
_diffrn_reflns_theta_max 28.28
_diffrn_reflns_theta_min 2.17
_exptl_absorpt_coefficient_mu 0.493
_exptl_absorpt_correction_T_max 0.9208
_exptl_absorpt_correction_T_min 0.4220
_exptl_absorpt_correction_type 'Empirical SADABS'
_exptl_crystal_colour colorless
_exptl_crystal_density_diffrn 1.409
_exptl_crystal_density_meas 0
_exptl_crystal_density_method 'not measured'
_exptl_crystal_description block
_exptl_crystal_F_000 486
_exptl_crystal_size_max 0.48
_exptl_crystal_size_mid 0.26
_exptl_crystal_size_min 0.17
_refine_diff_density_max 0.632
_refine_diff_density_min -0.450
_refine_diff_density_rms 0.086
_refine_ls_extinction_method none
_refine_ls_goodness_of_fit_ref 1.100
_refine_ls_hydrogen_treatment mixed
_refine_ls_matrix_type full
_refine_ls_number_parameters 297
_refine_ls_number_reflns 4814
_refine_ls_number_restraints 0
_refine_ls_restrained_S_all 1.100
_refine_ls_R_factor_all 0.0436
_refine_ls_R_factor_gt 0.0413
_refine_ls_shift/su_max 0.000
_refine_ls_shift/su_mean 0.000
_refine_ls_structure_factor_coef Fsqd
_refine_ls_weighting_details 'calc w=1/[\s^2^(Fo^2^)+(0.0739P)^2^+0.3192P] where P=(Fo^2^+2Fc^2^)/3'
_refine_ls_weighting_scheme calc
_refine_ls_wR_factor_gt 0.1241
_refine_ls_wR_factor_ref 0.1261
_reflns_number_gt 4418
_reflns_number_total 4814
_reflns_threshold_expression >2sigma(I)
_cod_data_source_file b516558j.txt
_cod_data_source_block 1
_cod_depositor_comments
;
The following automatic conversions were performed:
'_symmetry_cell_setting' value 'Triclinic' changed to 'triclinic'
according to '/home/saulius/struct/CIF-dictionaries/cif_core.dic'
dictionary named 'cif_core.dic' version 2.4.1 from 2010-06-29.

Automatic conversion script
Id: cif_fix_enum 1527 2010-12-29 10:47:43Z saulius 
;
_cod_original_sg_symbol_H-M P-1
_cod_original_formula_sum 'C12 H26 B Ca0.50 N6 O5 S3'
_cod_database_code 7007044

loop_
_symmetry_equiv_pos_as_xyz
'x, y, z'
'-x, -y, -z'

loop_
_atom_site_label
_atom_site_type_symbol
_atom_site_fract_x
_atom_site_fract_y
_atom_site_fract_z
_atom_site_U_iso_or_equiv
_atom_site_adp_type
_atom_site_occupancy
_atom_site_symmetry_multiplicity
_atom_site_calc_flag
_atom_site_refinement_flags
_atom_site_disorder_assembly
_atom_site_disorder_group
B1 B 0.3312(2) 0.7995(2) 0.20450(14) 0.0135(4) Uani 1 1 d . . .
C1 C 0.15687(18) 0.81302(17) 0.04090(13) 0.0131(3) Uani 1 1 d . . .
C2 C 0.3061(2) 1.00355(18) 0.07266(14) 0.0167(3) Uani 1 1 d . . .
H2 H 0.3773 1.0681 0.1058 0.020 Uiso 1 1 calc R . .
C3 C 0.23275(19) 1.02149(18) -0.01899(14) 0.0163(3) Uani 1 1 d . . .
H3 H 0.2423 1.1005 -0.0618 0.020 Uiso 1 1 calc R . .
C4 C 0.0472(2) 0.8779(2) -0.13243(14) 0.0181(4) Uani 1 1 d . . .
H4A H 0.1125 0.8547 -0.1885 0.027 Uiso 1 1 calc R . .
H4B H -0.0106 0.9638 -0.1483 0.027 Uiso 1 1 calc R . .
H4C H -0.0232 0.7986 -0.1235 0.027 Uiso 1 1 calc R . .
C5 C 0.34107(19) 0.99714(18) 0.34637(13) 0.0151(3) Uani 1 1 d . . .
C6 C 0.56239(19) 0.9568(2) 0.27627(14) 0.0179(4) Uani 1 1 d . . .
H6 H 0.6371 0.9166 0.2350 0.021 Uiso 1 1 calc R . .
C7 C 0.5849(2) 1.0652(2) 0.34507(14) 0.0193(4) Uani 1 1 d . . .
H7 H 0.6776 1.1152 0.3610 0.023 Uiso 1 1 calc R . .
C8 C 0.4219(2) 1.1975(2) 0.46694(15) 0.0217(4) Uani 1 1 d . . .
H8A H 0.3690 1.2783 0.4364 0.033 Uiso 1 1 calc R . .
H8B H 0.5198 1.2298 0.4986 0.033 Uiso 1 1 calc R . .
H8C H 0.3598 1.1568 0.5189 0.033 Uiso 1 1 calc R . .
C9 C 0.52041(19) 0.58985(18) 0.21531(14) 0.0151(3) Uani 1 1 d . . .
C10 C 0.52323(19) 0.70790(19) 0.07138(13) 0.0157(3) Uani 1 1 d . . .
H10 H 0.4991 0.7750 0.0204 0.019 Uiso 1 1 calc R . .
C11 C 0.6284(2) 0.60514(19) 0.06574(14) 0.0177(4) Uani 1 1 d . . .
H11 H 0.6921 0.5868 0.0108 0.021 Uiso 1 1 calc R . .
C12 C 0.7156(2) 0.4068(2) 0.17935(16) 0.0241(4) Uani 1 1 d . . .
H12A H 0.7671 0.4207 0.2469 0.036 Uiso 1 1 calc R . .
H12B H 0.7915 0.3926 0.1282 0.036 Uiso 1 1 calc R . .
H12C H 0.6487 0.3230 0.1794 0.036 Uiso 1 1 calc R . .
Ca1 Ca 0.0000 0.5000 0.5000 0.01384(13) Uani 1 2 d S . .
H1 H 0.246(3) 0.737(2) 0.2432(18) 0.021(6) Uiso 1 1 d . . .
H5 H 0.150(3) 0.463(3) 0.167(2) 0.040(8) Uiso 1 1 d . . .
H9 H 0.268(4) 0.438(3) 0.226(2) 0.046(8) Uiso 1 1 d . . .
H13 H 0.058(3) 0.247(3) 0.802(3) 0.041(8) Uiso 1 1 d . . .
H14 H 0.031(3) 0.155(3) 0.736(2) 0.039(8) Uiso 1 1 d . . .
H15 H 0.080(3) 0.349(3) 0.321(3) 0.036(8) Uiso 1 1 d . . .
H16 H 0.059(4) 0.251(4) 0.381(3) 0.059(11) Uiso 1 1 d . . .
H17 H 0.155(3) 0.323(3) 0.654(3) 0.045(8) Uiso 1 1 d . . .
H18 H 0.267(4) 0.406(3) 0.616(2) 0.048(8) Uiso 1 1 d . . .
H19 H 0.261(3) 0.634(3) 0.408(2) 0.034(7) Uiso 1 1 d . . .
H20 H 0.175(3) 0.732(3) 0.433(2) 0.028(7) Uiso 1 1 d . . .
N1 N 0.25948(16) 0.87461(15) 0.11014(11) 0.0130(3) Uani 1 1 d . . .
N2 N 0.14130(16) 0.90290(15) -0.03833(11) 0.0139(3) Uani 1 1 d . . .
N3 N 0.41043(16) 0.91438(15) 0.27645(11) 0.0137(3) Uani 1 1 d . . .
N4 N 0.44746(17) 1.08953(16) 0.38786(12) 0.0177(3) Uani 1 1 d . . .
N5 N 0.45605(16) 0.69878(15) 0.16466(11) 0.0143(3) Uani 1 1 d . . .
N6 N 0.62553(16) 0.53214(16) 0.15487(12) 0.0164(3) Uani 1 1 d . . .
O1 O 0.18734(16) 0.65465(16) 0.44344(11) 0.0207(3) Uani 1 1 d . . .
O2 O 0.17131(15) 0.38324(15) 0.60705(11) 0.0204(3) Uani 1 1 d . . .
O3 O 0.04344(17) 0.32788(16) 0.37115(12) 0.0226(3) Uani 1 1 d . . .
O4 O 0.18529(19) 0.40176(17) 0.20079(12) 0.0267(3) Uani 1 1 d . . .
O5 O 0.09734(16) 0.20729(16) 0.75692(12) 0.0214(3) Uani 1 1 d . . .
S1 S 0.06309(5) 0.65454(4) 0.04811(3) 0.01573(13) Uani 1 1 d . . .
S2 S 0.15623(5) 0.98931(5) 0.38052(3) 0.01786(13) Uani 1 1 d . . .
S3 S 0.48170(5) 0.53005(5) 0.33317(3) 0.01686(13) Uani 1 1 d . . .

loop_
_atom_site_aniso_label
_atom_site_aniso_U_11
_atom_site_aniso_U_22
_atom_site_aniso_U_33
_atom_site_aniso_U_23
_atom_site_aniso_U_13
_atom_site_aniso_U_12
B1 0.0114(8) 0.0155(8) 0.0136(9) -0.0022(7) -0.0006(7) 0.0032(7)
C1 0.0091(7) 0.0156(7) 0.0145(8) -0.0027(6) 0.0003(6) 0.0030(6)
C2 0.0133(8) 0.0166(8) 0.0200(9) -0.0006(6) -0.0009(6) -0.0011(6)
C3 0.0147(8) 0.0160(8) 0.0183(9) 0.0026(6) 0.0014(6) 0.0002(6)
C4 0.0157(8) 0.0223(9) 0.0156(8) -0.0033(7) -0.0051(6) 0.0031(7)
C5 0.0152(8) 0.0155(8) 0.0144(8) -0.0006(6) -0.0013(6) 0.0023(6)
C6 0.0117(8) 0.0237(9) 0.0179(9) -0.0022(7) -0.0011(6) -0.0001(6)
C7 0.0153(8) 0.0243(9) 0.0180(9) -0.0023(7) -0.0019(7) -0.0030(7)
C8 0.0266(10) 0.0187(8) 0.0193(9) -0.0079(7) -0.0009(7) -0.0001(7)
C9 0.0096(7) 0.0159(8) 0.0191(9) -0.0051(6) -0.0022(6) 0.0007(6)
C10 0.0146(8) 0.0194(8) 0.0130(8) -0.0011(6) 0.0025(6) -0.0021(6)
C11 0.0151(8) 0.0211(8) 0.0168(8) -0.0040(7) 0.0019(6) -0.0008(7)
C12 0.0223(9) 0.0246(9) 0.0254(10) -0.0026(8) 0.0017(8) 0.0134(8)
Ca1 0.0110(2) 0.0157(2) 0.0147(3) -0.00021(18) -0.00005(17) 0.00195(17)
N1 0.0115(6) 0.0135(6) 0.0138(7) -0.0006(5) -0.0005(5) 0.0004(5)
N2 0.0119(7) 0.0155(7) 0.0141(7) 0.0000(5) -0.0003(5) 0.0025(5)
N3 0.0101(6) 0.0174(7) 0.0132(7) -0.0019(5) -0.0012(5) 0.0008(5)
N4 0.0168(7) 0.0182(7) 0.0175(8) -0.0050(6) -0.0018(6) -0.0003(6)
N5 0.0102(7) 0.0169(7) 0.0155(7) -0.0040(5) -0.0005(5) 0.0017(5)
N6 0.0132(7) 0.0178(7) 0.0182(8) -0.0035(6) 0.0015(5) 0.0034(5)
O1 0.0165(7) 0.0197(7) 0.0266(8) 0.0036(6) 0.0064(5) 0.0027(5)
O2 0.0134(6) 0.0264(7) 0.0213(7) 0.0038(6) -0.0030(5) 0.0022(5)
O3 0.0286(8) 0.0189(7) 0.0204(7) -0.0017(6) 0.0028(6) 0.0057(6)
O4 0.0270(8) 0.0280(8) 0.0244(8) 0.0034(6) -0.0063(6) -0.0062(6)
O5 0.0171(7) 0.0254(7) 0.0216(7) -0.0007(6) 0.0023(5) 0.0002(6)
S1 0.0149(2) 0.0147(2) 0.0173(2) -0.00106(16) -0.00151(16) -0.00239(15)
S2 0.0139(2) 0.0175(2) 0.0223(3) -0.00367(17) 0.00321(17) 0.00261(16)
S3 0.0125(2) 0.0215(2) 0.0167(2) 0.00179(17) -0.00008(16) 0.00315(16)

loop_
_atom_type_symbol
_atom_type_description
_atom_type_scat_dispersion_real
_atom_type_scat_dispersion_imag
_atom_type_scat_source
Ca Ca 0.2262 0.3064 'International Tables Vol C Tables 4.2.6.8 and 6.1.1.4'
S S 0.1246 0.1234 'International Tables Vol C Tables 4.2.6.8 and 6.1.1.4'
O O 0.0106 0.0060 'International Tables Vol C Tables 4.2.6.8 and 6.1.1.4'
N N 0.0061 0.0033 'International Tables Vol C Tables 4.2.6.8 and 6.1.1.4'
C C 0.0033 0.0016 'International Tables Vol C Tables 4.2.6.8 and 6.1.1.4'
B B 0.0013 0.0007 'International Tables Vol C Tables 4.2.6.8 and 6.1.1.4'
H H 0.0000 0.0000 'International Tables Vol C Tables 4.2.6.8 and 6.1.1.4'

loop_
_geom_angle_atom_site_label_1
_geom_angle_atom_site_label_2
_geom_angle_atom_site_label_3
_geom_angle
_geom_angle_site_symmetry_1
_geom_angle_site_symmetry_3
_geom_angle_publ_flag
N1 B1 N3 108.17(14) . . ?
N1 B1 N5 106.70(13) . . ?
N3 B1 N5 108.07(13) . . ?
N2 C1 N1 106.78(14) . . ?
N2 C1 S1 124.96(12) . . ?
N1 C1 S1 128.26(14) . . ?
C3 C2 N1 108.29(15) . . ?
C2 C3 N2 106.79(15) . . ?
N4 C5 N3 107.09(15) . . ?
N4 C5 S2 124.56(13) . . ?
N3 C5 S2 128.35(13) . . ?
C7 C6 N3 108.07(16) . . ?
C6 C7 N4 106.95(16) . . ?
N5 C9 N6 107.28(16) . . ?
N5 C9 S3 128.27(13) . . ?
N6 C9 S3 124.46(14) . . ?
C11 C10 N5 108.37(16) . . ?
C10 C11 N6 106.63(15) . . ?
O2 Ca1 O2 180.0 . 2_566 ?
O2 Ca1 O1 93.09(5) . . ?
O2 Ca1 O1 86.91(5) 2_566 . ?
O2 Ca1 O1 86.91(5) . 2_566 ?
O2 Ca1 O1 93.09(5) 2_566 2_566 ?
O1 Ca1 O1 180.0 . 2_566 ?
O2 Ca1 O3 91.28(5) . 2_566 ?
O2 Ca1 O3 88.72(5) 2_566 2_566 ?
O1 Ca1 O3 87.41(6) . 2_566 ?
O1 Ca1 O3 92.59(6) 2_566 2_566 ?
O2 Ca1 O3 88.72(5) . . ?
O2 Ca1 O3 91.28(5) 2_566 . ?
O1 Ca1 O3 92.59(6) . . ?
O1 Ca1 O3 87.41(6) 2_566 . ?
O3 Ca1 O3 180.0 2_566 . ?
C1 N1 C2 108.38(14) . . ?
C1 N1 B1 124.59(14) . . ?
C2 N1 B1 126.21(14) . . ?
C1 N2 C3 109.75(14) . . ?
C1 N2 C4 126.14(15) . . ?
C3 N2 C4 124.07(15) . . ?
C5 N3 C6 108.17(14) . . ?
C5 N3 B1 125.74(14) . . ?
C6 N3 B1 125.98(14) . . ?
C5 N4 C7 109.73(14) . . ?
C5 N4 C8 125.41(16) . . ?
C7 N4 C8 124.86(16) . . ?
C9 N5 C10 108.00(14) . . ?
C9 N5 B1 126.12(15) . . ?
C10 N5 B1 125.87(15) . . ?
C9 N6 C11 109.72(14) . . ?
C9 N6 C12 124.76(16) . . ?
C11 N6 C12 125.45(15) . . ?

loop_
_geom_bond_atom_site_label_1
_geom_bond_atom_site_label_2
_geom_bond_distance
_geom_bond_site_symmetry_2
_geom_bond_publ_flag
B1 N1 1.552(2) . ?
B1 N3 1.553(2) . ?
B1 N5 1.561(2) . ?
C1 N2 1.361(2) . ?
C1 N1 1.363(2) . ?
C1 S1 1.7054(17) . ?
C2 C3 1.351(2) . ?
C2 N1 1.388(2) . ?
C3 N2 1.380(2) . ?
C4 N2 1.464(2) . ?
C5 N4 1.356(2) . ?
C5 N3 1.362(2) . ?
C5 S2 1.7139(18) . ?
C6 C7 1.351(2) . ?
C6 N3 1.394(2) . ?
C7 N4 1.381(2) . ?
C8 N4 1.461(2) . ?
C9 N5 1.350(2) . ?
C9 N6 1.359(2) . ?
C9 S3 1.7112(19) . ?
C10 C11 1.349(3) . ?
C10 N5 1.393(2) . ?
C11 N6 1.374(2) . ?
C12 N6 1.461(2) . ?
Ca1 O2 2.3138(13) . ?
Ca1 O2 2.3138(13) 2_566 ?
Ca1 O1 2.3531(14) . ?
Ca1 O1 2.3531(14) 2_566 ?
Ca1 O3 2.3600(14) 2_566 ?
Ca1 O3 2.3600(14) . ?
